data_7245083
loop_
_publ_author_name
'Nishimoto, Hiroshi'
'Kadoya, Tomofumi'
'Miyake, Rikyu'
'Oda, Takeshi'
'Nishida, Jun-ichi'
'Kubo, Kazuya'
'Tajima, Hiroyuki'
'Kawase, Takeshi'
'Yamada, Jun-ichi'

_publ_section_title
;
 An isotropic three-dimensional organic semiconductor
 2-(thiopyran-4-ylidene)-1,3-benzodithiole (TP-BT): asymmetric molecular
 design to suppress access resistance
;
_journal_name_full CrystEngComm
_journal_paper_doi 10.1039/D2CE00644H
_journal_year 2022
_chemical_formula_moiety 'C12 H8 S3'
_chemical_formula_sum 'C12 H8 S3'
_chemical_formula_weight 248.38
_space_group_crystal_system monoclinic
_space_group_IT_number 14
_space_group_name_Hall '-P 2ybc'
_space_group_name_H-M_alt 'P 1 21/c 1'
_atom_sites_solution_hydrogens geom
_atom_sites_solution_primary direct
_atom_sites_solution_secondary difmap
_audit_update_record
;
2022-01-11 deposited with the CCDC.	2022-06-16 downloaded from the CCDC.
;
_cell_angle_alpha 90.0000
_cell_angle_beta 95.872(3)
_cell_angle_gamma 90.0000
_cell_formula_units_Z 4
_cell_length_a 5.9049(11)
_cell_length_b 7.6579(14)
_cell_length_c 23.865(5)
_cell_measurement_reflns_used 3466
_cell_measurement_temperature 293
_cell_measurement_theta_max 30.18
_cell_measurement_theta_min 2.66
_cell_volume 1073.5(4)
_computing_cell_refinement CrystalClear
_computing_data_collection 'CrystalClear (Rigaku Inc., 2008)'
_computing_data_reduction CrystalClear
_computing_molecular_graphics 'CrystalStructure 4.2'
_computing_publication_material 'CrystalStructure 4.2 (Rigaku, 2017)'
_computing_structure_refinement 'SHELXL Version 2014/3 (Sheldrick, 2008)'
_computing_structure_solution 'SIR2014 (Burla, et al., 2014)'
_diffrn_ambient_temperature 293
_diffrn_detector_area_resol_mean 7.314
_diffrn_measured_fraction_theta_full 0.990
_diffrn_measured_fraction_theta_max 0.992
_diffrn_measurement_device_type 'Rigaku Mercury70'
_diffrn_measurement_method \w
_diffrn_radiation_type 'Mo K\a'
_diffrn_radiation_wavelength 0.71075
_diffrn_reflns_av_R_equivalents 0.0303
_diffrn_reflns_Laue_measured_fraction_full 0.990
_diffrn_reflns_Laue_measured_fraction_max 0.992
_diffrn_reflns_limit_h_max 7
_diffrn_reflns_limit_h_min -7
_diffrn_reflns_limit_k_max 9
_diffrn_reflns_limit_k_min -9
_diffrn_reflns_limit_l_max 30
_diffrn_reflns_limit_l_min -30
_diffrn_reflns_number 15098
_diffrn_reflns_point_group_measured_fraction_full 0.990
_diffrn_reflns_point_group_measured_fraction_max 0.992
_diffrn_reflns_theta_full 25.242
_diffrn_reflns_theta_max 27.498
_diffrn_reflns_theta_min 2.795
_diffrn_standards_number 0
_exptl_absorpt_coefficient_mu 0.648
_exptl_absorpt_correction_T_max 0.913
_exptl_absorpt_correction_T_min 0.825
_exptl_absorpt_correction_type numerical
_exptl_absorpt_process_details 'NUMABS (Rigaku, 1999)'
_exptl_crystal_colour orange
_exptl_crystal_density_diffrn 1.537
_exptl_crystal_density_method 'not measured'
_exptl_crystal_description block
_exptl_crystal_F_000 512.00
_exptl_crystal_size_max 0.310
_exptl_crystal_size_mid 0.265
_exptl_crystal_size_min 0.140
_refine_diff_density_max 0.30
_refine_diff_density_min -0.31
_refine_ls_extinction_method none
_refine_ls_goodness_of_fit_ref 1.088
_refine_ls_hydrogen_treatment constr
_refine_ls_number_parameters 136
_refine_ls_number_reflns 2450
_refine_ls_number_restraints 0
_refine_ls_R_factor_all 0.0367
_refine_ls_R_factor_gt 0.0355
_refine_ls_shift/su_max 0.001
_refine_ls_structure_factor_coef Fsqd
_refine_ls_weighting_details 'w = 1/[\s^2^(Fo^2^)+(0.0490P)^2^+0.4735P] where P=(Fo^2^+2Fc^2^)/3'
_refine_ls_weighting_scheme calc
_refine_ls_wR_factor_gt 0.0950
_refine_ls_wR_factor_ref 0.0961
_reflns_Friedel_coverage 0.000
_reflns_number_gt 2340
_reflns_number_total 2450
_reflns_threshold_expression F^2^>2.0\s(F^2^)
_cod_data_source_file d2ce00644h2.cif
_cod_data_source_block V211001a
_cod_original_cell_volume 1073.5(3)
_cod_database_code 7245083
_shelxl_version_number 2014-3

loop_
_space_group_symop_id
_space_group_symop_operation_xyz
1 +X,+Y,+Z
2 -X,1/2+Y,1/2-Z
3 -X,-Y,-Z
4 +X,-1/2-Y,-1/2+Z

loop_
_atom_site_label
_atom_site_type_symbol
_atom_site_fract_x
_atom_site_fract_y
_atom_site_fract_z
_atom_site_U_iso_or_equiv
_atom_site_adp_type
_atom_site_occupancy
_atom_site_site_symmetry_order
_atom_site_calc_flag
_atom_site_refinement_flags_posn
_atom_site_refinement_flags_adp
_atom_site_refinement_flags_occupancy
_atom_site_disorder_assembly
_atom_site_disorder_group
S1 S 0.51684(7) 0.03714(6) 0.73920(2) 0.03742(13) Uani 1 1 d . . . . .
S2 S 0.92734(7) 0.22392(7) 0.71074(2) 0.04212(14) Uani 1 1 d . . . . .
S3 S 1.03093(9) 0.17337(8) 0.95022(2) 0.05258(16) Uani 1 1 d . . . . .
C1 C 0.7770(2) 0.1355(2) 0.76382(7) 0.0313(3) Uani 1 1 d . . . . .
C2 C 0.8569(3) 0.1408(2) 0.81939(7) 0.0319(3) Uani 1 1 d . . . . .
C3 C 1.0769(3) 0.2196(2) 0.83798(7) 0.0378(4) Uani 1 1 d . . . . .
H3 H 1.1645 0.2593 0.8103 0.045 Uiso 1 1 calc R U . . .
C4 C 0.3524(3) 0.0508(2) 0.62627(8) 0.0389(4) Uani 1 1 d . . . . .
H4 H 0.2224 -0.0074 0.6351 0.047 Uiso 1 1 calc R U . . .
C5 C 0.7284(3) 0.0648(2) 0.86220(7) 0.0383(4) Uani 1 1 d . . . . .
H5 H 0.5944 0.0062 0.8500 0.046 Uiso 1 1 calc R U . . .
C6 C 0.7197(3) 0.1806(2) 0.65495(7) 0.0350(3) Uani 1 1 d . . . . .
C7 C 0.7886(3) 0.0728(3) 0.91772(8) 0.0440(4) Uani 1 1 d . . . . .
H7 H 0.6919 0.0198 0.9410 0.053 Uiso 1 1 calc R U . . .
C8 C 0.5245(3) 0.0929(2) 0.66826(6) 0.0323(3) Uani 1 1 d . . . . .
C9 C 0.7433(3) 0.2264(3) 0.59934(8) 0.0445(4) Uani 1 1 d . . . . .
H9 H 0.8727 0.2848 0.5903 0.053 Uiso 1 1 calc R U . . .
C10 C 0.5707(4) 0.1835(3) 0.55769(8) 0.0493(4) Uani 1 1 d . . . . .
H10 H 0.5850 0.2134 0.5205 0.059 Uiso 1 1 calc R U . . .
C11 C 1.1621(3) 0.2392(2) 0.89167(8) 0.0426(4) Uani 1 1 d . . . . .
H11 H 1.3038 0.2926 0.8983 0.051 Uiso 1 1 calc R U . . .
C12 C 0.3775(3) 0.0967(3) 0.57096(8) 0.0460(4) Uani 1 1 d . . . . .
H12 H 0.2634 0.0690 0.5426 0.055 Uiso 1 1 calc R U . . .

loop_
_atom_site_aniso_label
_atom_site_aniso_U_11
_atom_site_aniso_U_22
_atom_site_aniso_U_33
_atom_site_aniso_U_23
_atom_site_aniso_U_13
_atom_site_aniso_U_12
S1 0.0323(2) 0.0419(3) 0.0382(2) 0.00040(16) 0.00433(16) -0.01077(16)
S2 0.0322(2) 0.0532(3) 0.0414(2) 0.00106(18) 0.00606(16) -0.01312(17)
S3 0.0533(3) 0.0643(3) 0.0387(2) -0.0023(2) -0.0027(2) -0.0081(2)
C1 0.0268(7) 0.0277(7) 0.0396(8) -0.0019(6) 0.0053(6) -0.0008(5)
C2 0.0289(7) 0.0279(7) 0.0392(8) -0.0017(6) 0.0044(6) 0.0010(6)
C3 0.0312(8) 0.0390(9) 0.0434(9) -0.0016(7) 0.0042(6) -0.0032(6)
C4 0.0329(8) 0.0376(8) 0.0459(9) -0.0020(7) 0.0018(7) -0.0004(6)
C5 0.0348(8) 0.0381(8) 0.0423(9) 0.0003(7) 0.0049(6) -0.0053(7)
C6 0.0309(7) 0.0335(8) 0.0405(8) 0.0005(6) 0.0042(6) 0.0002(6)
C7 0.0428(9) 0.0475(10) 0.0418(9) 0.0031(7) 0.0052(7) -0.0048(8)
C8 0.0304(7) 0.0293(7) 0.0373(8) -0.0009(6) 0.0048(6) 0.0019(6)
C9 0.0422(9) 0.0468(10) 0.0455(9) 0.0082(8) 0.0087(7) -0.0013(8)
C10 0.0549(11) 0.0553(11) 0.0378(9) 0.0085(8) 0.0042(8) 0.0039(9)
C11 0.0334(8) 0.0439(9) 0.0492(10) -0.0025(8) -0.0012(7) -0.0040(7)
C12 0.0463(10) 0.0490(10) 0.0407(9) 0.0003(8) -0.0059(7) 0.0027(8)

loop_
_atom_type_symbol
_atom_type_description
_atom_type_scat_dispersion_real
_atom_type_scat_dispersion_imag
_atom_type_scat_source
C C 0.0033 0.0016
;
International Tables for Crystallography
(Vol. C, Tables 4.2.6.8 and 6.1.1.4)
;
H H 0.0000 0.0000
;
International Tables for Crystallography
(Vol. C, Table 6.1.1.4)
;
S S 0.1246 0.1234
;
International Tables for Crystallography
(Vol. C, Tables 4.2.6.8 and 6.1.1.4)
;

loop_
_geom_angle_atom_site_label_1
_geom_angle_atom_site_label_2
_geom_angle_atom_site_label_3
_geom_angle
_geom_angle_site_symmetry_1
_geom_angle_site_symmetry_3
_geom_angle_publ_flag
C8 S1 C1 96.35(7) . . ?
C6 S2 C1 96.28(8) . . ?
C7 S3 C11 100.61(9) . . ?
C2 C1 S2 122.75(12) . . ?
C2 C1 S1 122.82(12) . . ?
S2 C1 S1 114.42(9) . . ?
C1 C2 C5 121.24(15) . . ?
C1 C2 C3 121.12(15) . . ?
C5 C2 C3 117.62(15) . . ?
C11 C3 C2 125.02(17) . . ?
C11 C3 H3 117.5 . . ?
C2 C3 H3 117.5 . . ?
C12 C4 C8 119.02(17) . . ?
C12 C4 H4 120.5 . . ?
C8 C4 H4 120.5 . . ?
C7 C5 C2 124.93(16) . . ?
C7 C5 H5 117.5 . . ?
C2 C5 H5 117.5 . . ?
C9 C6 C8 120.14(16) . . ?
C9 C6 S2 123.20(14) . . ?
C8 C6 S2 116.64(12) . . ?
C5 C7 S3 125.88(15) . . ?
C5 C7 H7 117.1 . . ?
S3 C7 H7 117.1 . . ?
C4 C8 C6 120.43(15) . . ?
C4 C8 S1 123.44(13) . . ?
C6 C8 S1 116.12(12) . . ?
C10 C9 C6 119.01(18) . . ?
C10 C9 H9 120.5 . . ?
C6 C9 H9 120.5 . . ?
C12 C10 C9 120.77(17) . . ?
C12 C10 H10 119.6 . . ?
C9 C10 H10 119.6 . . ?
C3 C11 S3 125.63(14) . . ?
C3 C11 H11 117.2 . . ?
S3 C11 H11 117.2 . . ?
C10 C12 C4 120.64(17) . . ?
C10 C12 H12 119.7 . . ?
C4 C12 H12 119.7 . . ?

loop_
_geom_bond_atom_site_label_1
_geom_bond_atom_site_label_2
_geom_bond_distance
_geom_bond_site_symmetry_2
_geom_bond_publ_flag
S1 C8 1.7510(16) . ?
S1 C1 1.7573(15) . ?
S2 C6 1.7471(17) . ?
S2 C1 1.7552(16) . ?
S3 C7 1.7362(19) . ?
S3 C11 1.740(2) . ?
C1 C2 1.362(2) . ?
C2 C5 1.455(2) . ?
C2 C3 1.460(2) . ?
C3 C11 1.336(2) . ?
C3 H3 0.9300 . ?
C4 C12 1.389(3) . ?
C4 C8 1.390(2) . ?
C4 H4 0.9300 . ?
C5 C7 1.338(3) . ?
C5 H5 0.9300 . ?
C6 C9 1.393(2) . ?
C6 C8 1.399(2) . ?
C7 H7 0.9300 . ?
C9 C10 1.388(3) . ?
C9 H9 0.9300 . ?
C10 C12 1.385(3) . ?
C10 H10 0.9300 . ?
C11 H11 0.9300 . ?
C12 H12 0.9300 . ?

loop_
_geom_torsion_atom_site_label_1
_geom_torsion_atom_site_label_2
_geom_torsion_atom_site_label_3
_geom_torsion_atom_site_label_4
_geom_torsion
_geom_torsion_site_symmetry_1
_geom_torsion_site_symmetry_2
_geom_torsion_site_symmetry_3
_geom_torsion_site_symmetry_4
_geom_torsion_publ_flag
C6 S2 C1 C2 -176.78(14) . . . . ?
C6 S2 C1 S1 4.05(10) . . . . ?
C8 S1 C1 C2 176.57(14) . . . . ?
C8 S1 C1 S2 -4.25(10) . . . . ?
S2 C1 C2 C5 -179.47(12) . . . . ?
S1 C1 C2 C5 -0.4(2) . . . . ?
S2 C1 C2 C3 -0.8(2) . . . . ?
S1 C1 C2 C3 178.31(12) . . . . ?
C1 C2 C3 C11 176.00(17) . . . . ?
C5 C2 C3 C11 -5.3(3) . . . . ?
C1 C2 C5 C7 -176.13(17) . . . . ?
C3 C2 C5 C7 5.1(3) . . . . ?
C1 S2 C6 C9 178.98(16) . . . . ?
C1 S2 C6 C8 -2.17(14) . . . . ?
C2 C5 C7 S3 -0.4(3) . . . . ?
C11 S3 C7 C5 -3.5(2) . . . . ?
C12 C4 C8 C6 0.1(3) . . . . ?
C12 C4 C8 S1 -178.24(13) . . . . ?
C9 C6 C8 C4 -0.1(3) . . . . ?
S2 C6 C8 C4 -178.97(13) . . . . ?
C9 C6 C8 S1 178.42(14) . . . . ?
S2 C6 C8 S1 -0.47(17) . . . . ?
C1 S1 C8 C4 -178.70(14) . . . . ?
C1 S1 C8 C6 2.84(13) . . . . ?
C8 C6 C9 C10 0.0(3) . . . . ?
S2 C6 C9 C10 178.79(15) . . . . ?
C6 C9 C10 C12 0.1(3) . . . . ?
C2 C3 C11 S3 0.6(3) . . . . ?
C7 S3 C11 C3 3.3(2) . . . . ?
C9 C10 C12 C4 0.0(3) . . . . ?
C8 C4 C12 C10 -0.1(3) . . . . ?
